data_7050273
loop_
_publ_author_name
'Carmen Alvarez-Rua'
'Santiago Garc\'ia-Granda'
'Shyamaprosad Goswami'
'Reshmi Mukherjee'
'Swapan Dey'
'Rosa M. Claramunt'
'M. Dolores Santa Mar\'ia'
'Isabel Rozas'
'Nadine Jagerovic'
'Ibon Alkorta'
'Jos\'e Elguero'

_publ_section_title
;
 Multiple hydrogen bonds and tautomerism in naphthyridine derivatives
;
_journal_issue 6
_journal_name_full 'New J. Chem.'
_journal_page_first 700
_journal_page_last 707
_journal_paper_doi 10.1039/b315692c
_journal_volume 28
_journal_year 2004
_chemical_formula_moiety 'C10 H10 N4 O'
_chemical_formula_sum 'C10 H10 N4 O'
_chemical_formula_weight 202.22
_chemical_name_systematic
;
?
;
_space_group_IT_number 43
_symmetry_cell_setting orthorhombic
_symmetry_space_group_name_Hall 'F 2 -2d'
_symmetry_space_group_name_H-M 'F d d 2'
_atom_sites_solution_hydrogens geom
_atom_sites_solution_primary direct
_atom_sites_solution_secondary difmap
_audit_creation_method SHELXL-97
_cell_angle_alpha 90.00
_cell_angle_beta 90.00
_cell_angle_gamma 90.00
_cell_formula_units_Z 16
_cell_length_a 19.001(3)
_cell_length_b 25.829(8)
_cell_length_c 7.844(2)
_cell_measurement_reflns_used 1432
_cell_measurement_temperature 293(2)
_cell_measurement_theta_max 68.14
_cell_measurement_theta_min 5.78
_cell_volume 3849.7(17)
_computing_cell_refinement 'HKL SCALEPACK (Otwinowski & Minor, 1997)'
_computing_data_collection 'COLLECT (Nonius BV, 1997-2000)'
_computing_data_reduction 'HKL DENZO and SCALEPACK (Otwinowski & Minor, 1997)'
_computing_molecular_graphics 'PLATON (Spek, 2001)'
_computing_publication_material 'SHELXL-97 (Sheldrick, 1997)'
_computing_structure_refinement 'SHELXL-97 (Sheldrick, 1997)'
_computing_structure_solution 'SHELXS-97 (Sheldrick, 1990)'
_diffrn_ambient_temperature 293(2)
_diffrn_detector_area_resol_mean 9
_diffrn_measured_fraction_theta_full 0.833
_diffrn_measured_fraction_theta_max 0.834
_diffrn_measurement_device '95mm CCD camera on \k-goniostat'
_diffrn_measurement_device_type KappaCCD
_diffrn_measurement_method '\f and \w scans'
_diffrn_radiation_monochromator 'horizontally mounted graphite crystal'
_diffrn_radiation_source 'fine-focus sealed tube'
_diffrn_radiation_type CuK\a
_diffrn_radiation_wavelength 1.5418
_diffrn_reflns_av_R_equivalents 0.0712
_diffrn_reflns_av_sigmaI/netI 0.0974
_diffrn_reflns_limit_h_max 21
_diffrn_reflns_limit_h_min -22
_diffrn_reflns_limit_k_max 30
_diffrn_reflns_limit_k_min -28
_diffrn_reflns_limit_l_max 9
_diffrn_reflns_limit_l_min -9
_diffrn_reflns_number 2690
_diffrn_reflns_theta_full 68.14
_diffrn_reflns_theta_max 68.14
_diffrn_reflns_theta_min 5.78
_diffrn_standards_number 0
_exptl_absorpt_coefficient_mu 0.790
_exptl_absorpt_correction_type none
_exptl_absorpt_process_details 'Sortav (Blessing, 1995)'
_exptl_crystal_colour colorless
_exptl_crystal_density_diffrn 1.396
_exptl_crystal_density_method 'not measured'
_exptl_crystal_description needle
_exptl_crystal_F_000 1696
_exptl_crystal_size_max 0.15
_exptl_crystal_size_mid 0.08
_exptl_crystal_size_min 0.03
_refine_diff_density_max 0.189
_refine_diff_density_min -0.245
_refine_diff_density_rms 0.068
_refine_ls_abs_structure_details 'Flack H D (1983), Acta Cryst. A39, 876-881'
_refine_ls_abs_structure_Flack 0.5(6)
_refine_ls_extinction_method none
_refine_ls_goodness_of_fit_ref 0.950
_refine_ls_hydrogen_treatment mixed
_refine_ls_matrix_type full
_refine_ls_number_parameters 142
_refine_ls_number_reflns 1431
_refine_ls_number_restraints 1
_refine_ls_restrained_S_all 0.950
_refine_ls_R_factor_all 0.0850
_refine_ls_R_factor_gt 0.0482
_refine_ls_shift/su_max 0.000
_refine_ls_shift/su_mean 0.000
_refine_ls_structure_factor_coef Fsqd
_refine_ls_weighting_details 'calc w=1/[\s^2^(Fo^2^)+(0.0451P)^2^+0.0000P] where P=(Fo^2^+2Fc^2^)/3'
_refine_ls_weighting_scheme calc
_refine_ls_wR_factor_gt 0.0994
_refine_ls_wR_factor_ref 0.1184
_reflns_number_gt 938
_reflns_number_total 1431
_reflns_threshold_expression >2sigma(I)
_cod_data_source_file b315692c.txt
_cod_data_source_block 3a
_cod_depositor_comments
;
The following automatic conversions were performed:
'_symmetry_cell_setting' value 'Orthorhombic' changed to 'orthorhombic'
according to '/home/saulius/struct/CIF-dictionaries/cif_core.dic'
dictionary named 'cif_core.dic' version 2.4.1 from 2010-06-29.

Automatic conversion script
Id: cif_fix_enum 1527 2010-12-29 10:47:43Z saulius 
;
_cod_database_code 7050273

loop_
_symmetry_equiv_pos_as_xyz
x,y,z
-x,-y,z
1/4-x,1/4+y,1/4+z
3/4+x,3/4-y,1/4+z
x,1/2+y,1/2+z
-x,1/2-y,1/2+z
1/4-x,3/4+y,3/4+z
3/4+x,1/4-y,3/4+z
1/2+x,y,1/2+z
1/2-x,-y,1/2+z
3/4-x,1/4+y,3/4+z
1/4+x,3/4-y,3/4+z
1/2+x,1/2+y,z
1/2-x,1/2-y,z
3/4-x,3/4+y,1/4+z
1/4+x,1/4-y,1/4+z

loop_
_atom_site_label
_atom_site_type_symbol
_atom_site_fract_x
_atom_site_fract_y
_atom_site_fract_z
_atom_site_U_iso_or_equiv
_atom_site_adp_type
_atom_site_occupancy
_atom_site_symmetry_multiplicity
_atom_site_calc_flag
_atom_site_refinement_flags
_atom_site_disorder_assembly
_atom_site_disorder_group
N2 N 0.02441(19) 0.19096(12) 0.2541(4) 0.0514(10) Uani 1 1 d . . .
C6 C -0.0010(4) 0.10878(11) 0.1213(6) 0.0558(8) Uani 1 1 d . . .
C3 C 0.0498(3) 0.16476(18) 0.3879(5) 0.0525(13) Uani 1 1 d . . .
N3 N -0.02820(18) 0.19240(13) -0.0096(4) 0.0513(11) Uani 1 1 d . . .
N4 N -0.0795(2) 0.19521(18) -0.2761(5) 0.0689(12) Uani 1 1 d . . .
C10 C -0.0018(4) 0.16337(11) 0.1208(6) 0.0501(8) Uani 1 1 d . . .
C8 C -0.0562(3) 0.11198(19) -0.1527(6) 0.0694(15) Uani 1 1 d . . .
H8 H -0.0754 0.0955 -0.2473 0.083 Uiso 1 1 calc R . .
C4 C 0.0524(3) 0.11109(18) 0.3967(5) 0.0599(13) Uani 1 1 d . . .
H4 H 0.0710 0.0945 0.4918 0.072 Uiso 1 1 calc R . .
O1 O 0.11980(17) 0.13983(12) 0.7078(4) 0.0771(9) Uani 1 1 d . . .
C5 C 0.0269(3) 0.08327(17) 0.2619(6) 0.0659(14) Uani 1 1 d . . .
H5 H 0.0283 0.0473 0.2642 0.079 Uiso 1 1 calc R . .
N1 N 0.0736(2) 0.19774(15) 0.5187(4) 0.0577(10) Uani 1 1 d . . .
H1 H 0.0673 0.2304 0.5029 0.069 Uiso 1 1 calc R . .
C7 C -0.0309(3) 0.08458(17) -0.0239(6) 0.0698(16) Uani 1 1 d . . .
H7 H -0.0328 0.0486 -0.0288 0.084 Uiso 1 1 calc R . .
C2 C 0.1054(3) 0.18394(19) 0.6673(5) 0.0629(13) Uani 1 1 d . . .
C9 C -0.0537(3) 0.16743(17) -0.1445(5) 0.0547(13) Uani 1 1 d . . .
C1 C 0.1247(2) 0.22980(16) 0.7785(5) 0.0693(12) Uani 1 1 d . . .
H1A H 0.1091 0.2612 0.7249 0.104 Uiso 1 1 calc R . .
H1B H 0.1748 0.2309 0.7935 0.104 Uiso 1 1 calc R . .
H1C H 0.1023 0.2263 0.8877 0.104 Uiso 1 1 calc R . .
H4B H -0.058(3) 0.229(2) -0.290(6) 0.104 Uiso 1 1 d . . .
H4A H -0.099(4) 0.179(2) -0.366(7) 0.104 Uiso 1 1 d . . .

loop_
_atom_site_aniso_label
_atom_site_aniso_U_11
_atom_site_aniso_U_22
_atom_site_aniso_U_33
_atom_site_aniso_U_23
_atom_site_aniso_U_13
_atom_site_aniso_U_12
N2 0.060(3) 0.047(2) 0.0470(18) 0.000(2) -0.0022(15) -0.0007(19)
C6 0.063(2) 0.0476(18) 0.0568(19) -0.002(3) 0.0023(16) 0.000(3)
C3 0.050(3) 0.057(3) 0.050(2) -0.001(2) 0.000(2) 0.004(2)
N3 0.058(3) 0.050(2) 0.0463(19) -0.004(2) 0.0051(16) -0.0046(19)
N4 0.088(3) 0.070(3) 0.0484(19) 0.000(2) -0.009(2) -0.010(3)
C10 0.060(2) 0.0425(17) 0.0481(17) -0.002(3) 0.0025(15) -0.004(3)
C8 0.086(4) 0.057(4) 0.065(3) -0.012(3) -0.008(3) -0.001(3)
C4 0.071(4) 0.047(3) 0.063(3) 0.007(2) -0.005(2) 0.009(3)
O1 0.097(2) 0.065(2) 0.0695(17) 0.0115(14) -0.0140(17) 0.014(2)
C5 0.075(4) 0.048(3) 0.074(3) -0.009(3) 0.002(2) 0.004(2)
N1 0.070(3) 0.052(2) 0.0509(18) 0.0056(18) -0.0100(18) 0.004(2)
C7 0.088(5) 0.045(3) 0.076(3) -0.014(3) -0.003(3) -0.007(3)
C2 0.066(3) 0.064(3) 0.060(3) 0.006(2) 0.002(2) 0.010(2)
C9 0.061(4) 0.054(3) 0.049(3) -0.004(2) 0.009(2) -0.002(3)
C1 0.079(3) 0.071(3) 0.058(2) 0.004(2) -0.010(2) -0.005(2)

loop_
_atom_type_symbol
_atom_type_description
_atom_type_scat_dispersion_real
_atom_type_scat_dispersion_imag
_atom_type_scat_source
C C 0.0181 0.0091 'International Tables Vol C Tables 4.2.6.8 and 6.1.1.4'
H H 0.0000 0.0000 'International Tables Vol C Tables 4.2.6.8 and 6.1.1.4'
N N 0.0311 0.0180 'International Tables Vol C Tables 4.2.6.8 and 6.1.1.4'
O O 0.0492 0.0322 'International Tables Vol C Tables 4.2.6.8 and 6.1.1.4'

loop_
_geom_angle_atom_site_label_1
_geom_angle_atom_site_label_2
_geom_angle_atom_site_label_3
_geom_angle
_geom_angle_site_symmetry_1
_geom_angle_site_symmetry_3
_geom_angle_publ_flag
C3 N2 C10 118.0(3) . . ?
C5 C6 C10 118.7(4) . . ?
C5 C6 C7 125.5(3) . . ?
C10 C6 C7 115.7(5) . . ?
N2 C3 C4 123.8(4) . . ?
N2 C3 N1 112.4(4) . . ?
C4 C3 N1 123.8(4) . . ?
C9 N3 C10 117.7(3) . . ?
C9 N4 H4B 114(3) . . ?
C9 N4 H4A 121(4) . . ?
H4B N4 H4A 120(4) . . ?
N2 C10 N3 115.0(3) . . ?
N2 C10 C6 121.2(5) . . ?
N3 C10 C6 123.8(5) . . ?
C7 C8 C9 119.2(5) . . ?
C7 C8 H8 120.4 . . ?
C9 C8 H8 120.4 . . ?
C5 C4 C3 118.3(4) . . ?
C5 C4 H4 120.9 . . ?
C3 C4 H4 120.9 . . ?
C4 C5 C6 120.0(4) . . ?
C4 C5 H5 120.0 . . ?
C6 C5 H5 120.0 . . ?
C2 N1 C3 127.5(4) . . ?
C2 N1 H1 116.3 . . ?
C3 N1 H1 116.3 . . ?
C8 C7 C6 121.5(4) . . ?
C8 C7 H7 119.2 . . ?
C6 C7 H7 119.2 . . ?
O1 C2 N1 124.8(4) . . ?
O1 C2 C1 121.9(4) . . ?
N1 C2 C1 113.3(4) . . ?
N3 C9 N4 118.9(4) . . ?
N3 C9 C8 122.1(4) . . ?
N4 C9 C8 119.0(4) . . ?
C2 C1 H1A 109.5 . . ?
C2 C1 H1B 109.5 . . ?
H1A C1 H1B 109.5 . . ?
C2 C1 H1C 109.5 . . ?
H1A C1 H1C 109.5 . . ?
H1B C1 H1C 109.5 . . ?

loop_
_geom_bond_atom_site_label_1
_geom_bond_atom_site_label_2
_geom_bond_distance
_geom_bond_site_symmetry_2
_geom_bond_publ_flag
N2 C3 1.339(5) . ?
N2 C10 1.360(5) . ?
C6 C5 1.390(7) . ?
C6 C10 1.410(4) . ?
C6 C7 1.419(7) . ?
C3 C4 1.389(6) . ?
C3 N1 1.408(6) . ?
N3 C9 1.330(5) . ?
N3 C10 1.364(6) . ?
N4 C9 1.350(6) . ?
N4 H4B 0.98(5) . ?
N4 H4A 0.89(6) . ?
C8 C7 1.324(7) . ?
C8 C9 1.434(6) . ?
C8 H8 0.9300 . ?
C4 C5 1.367(6) . ?
C4 H4 0.9300 . ?
O1 C2 1.214(5) . ?
C5 H5 0.9300 . ?
N1 C2 1.360(5) . ?
N1 H1 0.8600 . ?
C7 H7 0.9300 . ?
C2 C1 1.516(5) . ?
C1 H1A 0.9600 . ?
C1 H1B 0.9600 . ?
C1 H1C 0.9600 . ?

loop_
_geom_hbond_atom_site_label_D
_geom_hbond_atom_site_label_H
_geom_hbond_atom_site_label_A
_geom_hbond_distance_DH
_geom_hbond_distance_HA
_geom_hbond_distance_DA
_geom_hbond_angle_DHA
_geom_hbond_site_symmetry_A
_geom_hbond_publ_flag
N1 H1 N3 0.8600 2.1300 2.974(5) 166.00 6_555 yes
N4 H4A O1 0.90(6) 2.33(6) 3.180(5) 158(5) 8_453 yes
N4 H4B N2 0.97(5) 2.19(5) 3.130(6) 163(4) 6_554 yes
C4 H4 O1 0.9300 2.2600 2.854(5) 121.00 . yes
C8 H8 O1 0.9300 2.5700 3.364(6) 144.00 8_453 yes

loop_
_geom_torsion_atom_site_label_1
_geom_torsion_atom_site_label_2
_geom_torsion_atom_site_label_3
_geom_torsion_atom_site_label_4
_geom_torsion
_geom_torsion_site_symmetry_1
_geom_torsion_site_symmetry_2
_geom_torsion_site_symmetry_3
_geom_torsion_site_symmetry_4
_geom_torsion_publ_flag
C10 N2 C3 C4 1.6(7) . . . . ?
C10 N2 C3 N1 -178.5(4) . . . . ?
C3 N2 C10 N3 178.6(4) . . . . ?
C3 N2 C10 C6 -1.4(8) . . . . ?
C9 N3 C10 N2 179.1(4) . . . . ?
C9 N3 C10 C6 -0.9(8) . . . . ?
C5 C6 C10 N2 0.4(9) . . . . ?
C7 C6 C10 N2 179.0(5) . . . . ?
C5 C6 C10 N3 -179.6(5) . . . . ?
C7 C6 C10 N3 -1.0(10) . . . . ?
N2 C3 C4 C5 -0.7(8) . . . . ?
N1 C3 C4 C5 179.3(4) . . . . ?
C3 C4 C5 C6 -0.4(8) . . . . ?
C10 C6 C5 C4 0.5(9) . . . . ?
C7 C6 C5 C4 -178.0(5) . . . . ?
N2 C3 N1 C2 -176.5(4) . . . . ?
C4 C3 N1 C2 3.5(7) . . . . ?
C9 C8 C7 C6 -0.4(9) . . . . ?
C5 C6 C7 C8 -179.8(5) . . . . ?
C10 C6 C7 C8 1.6(9) . . . . ?
C3 N1 C2 O1 2.0(7) . . . . ?
C3 N1 C2 C1 179.5(4) . . . . ?
C10 N3 C9 N4 -179.4(5) . . . . ?
C10 N3 C9 C8 2.3(7) . . . . ?
C7 C8 C9 N3 -1.7(8) . . . . ?
C7 C8 C9 N4 -180.0(5) . . . . ?

loop_
_cod_related_entry_id
_cod_related_entry_database
_cod_related_entry_code
1 ChemSpider 21141913
